data_7129673
loop_
_publ_author_name
'Hadlington, Terrance J.'
'Keil, Philip Maximilian'

_publ_section_title
;
 Accessing cationic tetrylene-nickel(0) systems featuring donor-acceptor
 E-Ni triple bonds (E = Ge, Sn)
;
_journal_name_full 'Chemical Communications'
_journal_paper_doi 10.1039/D2CC00422D
_journal_year 2022
_chemical_formula_moiety 'C42 H76 Cl3 K N2 Si2 Sn2'
_chemical_formula_sum 'C42 H76 Cl3 K N2 Si2 Sn2'
_chemical_formula_weight 1048.05
_space_group_crystal_system triclinic
_space_group_IT_number 2
_space_group_name_Hall '-P 1'
_space_group_name_H-M_alt 'P -1'
_atom_sites_solution_hydrogens geom
_atom_sites_solution_primary direct
_atom_sites_solution_secondary difmap
_audit_creation_method SHELXL-2018/3
_audit_update_record
;
2022-02-03 deposited with the CCDC.	2022-02-07 downloaded from the CCDC.
;
_cell_angle_alpha 72.19(3)
_cell_angle_beta 77.40(3)
_cell_angle_gamma 79.94(3)
_cell_formula_units_Z 2
_cell_length_a 11.130(2)
_cell_length_b 14.968(3)
_cell_length_c 16.561(3)
_cell_measurement_reflns_used 2000
_cell_measurement_temperature 150(2)
_cell_measurement_theta_max 32.50
_cell_measurement_theta_min 1.92
_cell_volume 2546.1(10)
_computing_cell_refinement 'STOE X-AREA 1.76'
_computing_data_collection 'STOE X-AREA 1.76'
_computing_data_reduction 'STOE X-AREA 1.76'
_computing_structure_refinement 'SHELXL-2018/3 (Sheldrick, 2018)'
_computing_structure_solution 'SHELXT 2018/2 (Sheldrick, 2018)'
_diffrn_ambient_temperature 150(2)
_diffrn_detector Pilatus300K
_diffrn_detector_area_resol_mean 5.81
_diffrn_measured_fraction_theta_full 0.995
_diffrn_measured_fraction_theta_max 0.994
_diffrn_measurement_device_type 'STOE StadiVari'
_diffrn_measurement_method '\w scans'
_diffrn_radiation_collimation '0.6 mm diameter'
_diffrn_radiation_monochromator 'Graded multilayer mirror'
_diffrn_radiation_type 'Mo K\a'
_diffrn_radiation_wavelength 0.71073
_diffrn_reflns_av_R_equivalents 0.0438
_diffrn_reflns_av_unetI/netI 0.0946
_diffrn_reflns_Laue_measured_fraction_full 0.995
_diffrn_reflns_Laue_measured_fraction_max 0.994
_diffrn_reflns_limit_h_max 13
_diffrn_reflns_limit_h_min -13
_diffrn_reflns_limit_k_max 18
_diffrn_reflns_limit_k_min -18
_diffrn_reflns_limit_l_max 20
_diffrn_reflns_limit_l_min -20
_diffrn_reflns_number 27458
_diffrn_reflns_point_group_measured_fraction_full 0.995
_diffrn_reflns_point_group_measured_fraction_max 0.994
_diffrn_reflns_theta_full 25.242
_diffrn_reflns_theta_max 26.000
_diffrn_reflns_theta_min 2.481
_diffrn_source 'Genix 3D HF Mo'
_diffrn_source_current 1.000
_diffrn_source_power 0.050
_diffrn_source_voltage 50
_exptl_absorpt_coefficient_mu 1.296
_exptl_absorpt_correction_T_max 1.000
_exptl_absorpt_correction_T_min 0.567
_exptl_absorpt_correction_type empirical
_exptl_absorpt_process_details 'STOE X-AREA 1.76'
_exptl_crystal_colour 'pale yellow'
_exptl_crystal_density_diffrn 1.367
_exptl_crystal_description block
_exptl_crystal_F_000 1080
_exptl_crystal_size_max 0.43
_exptl_crystal_size_mid 0.22
_exptl_crystal_size_min 0.19
_refine_diff_density_max 0.714
_refine_diff_density_min -0.404
_refine_diff_density_rms 0.090
_refine_ls_extinction_method none
_refine_ls_goodness_of_fit_ref 0.883
_refine_ls_hydrogen_treatment constr
_refine_ls_matrix_type full
_refine_ls_number_parameters 489
_refine_ls_number_reflns 9943
_refine_ls_number_restraints 0
_refine_ls_restrained_S_all 0.883
_refine_ls_R_factor_all 0.0766
_refine_ls_R_factor_gt 0.0347
_refine_ls_shift/su_max 0.001
_refine_ls_shift/su_mean 0.000
_refine_ls_structure_factor_coef Fsqd
_refine_ls_weighting_details 'w=1/[\s^2^(Fo^2^)+(0.0234P)^2^] where P=(Fo^2^+2Fc^2^)/3'
_refine_ls_weighting_scheme calc
_refine_ls_wR_factor_gt 0.0570
_refine_ls_wR_factor_ref 0.0631
_reflns_Friedel_coverage 0.000
_reflns_number_gt 6339
_reflns_number_total 9943
_reflns_threshold_expression 'I > 2\s(I)'
_cod_data_source_file d2cc00422d2.cif
_cod_data_source_block compound_2_KCl
_cod_database_code 7129673
_shelx_shelxl_version_number 2018/3
_shelx_space_group_comment
;
The symmetry employed for this shelxl refinement is uniquely defined
by the following loop, which should always be used as a source of
symmetry information in preference to the above space-group names.
They are only intended as comments.
;

loop_
_space_group_symop_operation_xyz
'x, y, z'
'-x, -y, -z'

loop_
_atom_site_label
_atom_site_type_symbol
_atom_site_fract_x
_atom_site_fract_y
_atom_site_fract_z
_atom_site_U_iso_or_equiv
_atom_site_adp_type
_atom_site_occupancy
_atom_site_site_symmetry_order
_atom_site_calc_flag
_atom_site_refinement_flags_posn
_atom_site_refinement_flags_adp
_atom_site_refinement_flags_occupancy
_atom_site_disorder_assembly
_atom_site_disorder_group
Sn2 Sn 0.22839(2) 0.73838(2) 0.84543(2) 0.02205(8) Uani 1 1 d . . . . .
Sn1 Sn 0.51986(2) 0.54718(2) 0.86106(2) 0.02172(8) Uani 1 1 d . . . . .
K1 K 0.91437(8) 0.65834(6) 0.71917(6) 0.0350(2) Uani 1 1 d . . . . .
Cl3 Cl 0.40503(9) 0.66929(7) 0.73917(7) 0.0359(3) Uani 1 1 d . . . . .
Si1 Si 0.55492(8) 0.36016(7) 0.79014(7) 0.0187(2) Uani 1 1 d . . . . .
Cl2 Cl 0.10257(9) 0.62603(7) 0.82934(7) 0.0370(3) Uani 1 1 d . . . . .
Cl1 Cl 0.66810(9) 0.66346(8) 0.82966(8) 0.0426(3) Uani 1 1 d . . . . .
Si2 Si 0.22674(10) 0.96661(8) 0.73814(7) 0.0262(3) Uani 1 1 d . . . . .
N1 N 0.6219(2) 0.46128(19) 0.78305(18) 0.0169(7) Uani 1 1 d . . . . .
N2 N 0.1613(2) 0.8620(2) 0.75555(18) 0.0186(7) Uani 1 1 d . . . . .
C7 C 0.6605(3) 0.5824(3) 0.6016(2) 0.0251(9) Uani 1 1 d . . . . .
H7 H 0.580804 0.565283 0.640674 0.030 Uiso 1 1 calc R U . . .
C22 C 0.0599(3) 0.8612(2) 0.7160(2) 0.0183(8) Uani 1 1 d . . . . .
C6 C 0.8508(3) 0.4361(3) 0.7772(2) 0.0210(9) Uani 1 1 d . . . . .
C1 C 0.7455(3) 0.4756(2) 0.7365(2) 0.0186(8) Uani 1 1 d . . . . .
C27 C 0.0782(3) 0.8443(2) 0.6343(2) 0.0184(8) Uani 1 1 d . . . . .
C16 C 0.5851(3) 0.2617(2) 0.8901(2) 0.0222(9) Uani 1 1 d . . . . .
H16 H 0.677011 0.252353 0.886803 0.027 Uiso 1 1 calc R U . . .
C10 C 0.8411(3) 0.3869(3) 0.8727(2) 0.0229(9) Uani 1 1 d . . . . .
H10 H 0.751577 0.381015 0.897536 0.027 Uiso 1 1 calc R U . . .
C5 C 0.9699(3) 0.4436(3) 0.7276(2) 0.0254(9) Uani 1 1 d . . . . .
H5 H 1.040030 0.416681 0.754524 0.030 Uiso 1 1 calc R U . . .
C31 C 0.2068(3) 0.8178(3) 0.5863(2) 0.0235(9) Uani 1 1 d . . . . .
H31 H 0.269302 0.820664 0.620358 0.028 Uiso 1 1 calc R U . . .
C2 C 0.7649(3) 0.5273(3) 0.6481(2) 0.0200(8) Uani 1 1 d . . . . .
C19 C 0.6217(3) 0.3192(3) 0.6907(2) 0.0272(9) Uani 1 1 d . . . . .
H19 H 0.621808 0.377391 0.640928 0.033 Uiso 1 1 calc R U . . .
C17 C 0.5309(3) 0.2873(3) 0.9752(2) 0.0324(10) Uani 1 1 d . . . . .
H17A H 0.440211 0.293013 0.984361 0.049 Uiso 1 1 calc R U . . .
H17B H 0.557269 0.347483 0.972241 0.049 Uiso 1 1 calc R U . . .
H17C H 0.560835 0.237598 1.023062 0.049 Uiso 1 1 calc R U . . .
C23 C -0.0659(3) 0.8770(2) 0.7591(2) 0.0214(9) Uani 1 1 d . . . . .
C25 C -0.1438(3) 0.8700(3) 0.6352(3) 0.0288(10) Uani 1 1 d . . . . .
H25 H -0.211727 0.875158 0.607160 0.035 Uiso 1 1 calc R U . . .
C26 C -0.0223(3) 0.8510(3) 0.5955(2) 0.0261(9) Uani 1 1 d . . . . .
H26 H -0.007856 0.842375 0.539501 0.031 Uiso 1 1 calc R U . . .
C13 C 0.3816(3) 0.4009(3) 0.7953(2) 0.0261(9) Uani 1 1 d . . . . .
H13 H 0.362007 0.446171 0.831237 0.031 Uiso 1 1 calc R U . . .
C8 C 0.6615(4) 0.6886(3) 0.5842(3) 0.0375(11) Uani 1 1 d . . . . .
H8A H 0.660673 0.702973 0.638228 0.056 Uiso 1 1 calc R U . . .
H8B H 0.588077 0.722610 0.559933 0.056 Uiso 1 1 calc R U . . .
H8C H 0.736414 0.708445 0.543185 0.056 Uiso 1 1 calc R U . . .
C3 C 0.8862(3) 0.5321(3) 0.6020(2) 0.0282(10) Uani 1 1 d . . . . .
H3 H 0.898758 0.565870 0.542612 0.034 Uiso 1 1 calc R U . . .
C11 C 0.8878(4) 0.4448(3) 0.9192(3) 0.0380(11) Uani 1 1 d . . . . .
H11A H 0.975005 0.453127 0.894882 0.057 Uiso 1 1 calc R U . . .
H11B H 0.880031 0.411424 0.980720 0.057 Uiso 1 1 calc R U . . .
H11C H 0.838300 0.506780 0.911710 0.057 Uiso 1 1 calc R U . . .
C28 C -0.0956(3) 0.8901(3) 0.8492(3) 0.0328(11) Uani 1 1 d . . . . .
H28 H -0.018199 0.903874 0.862022 0.039 Uiso 1 1 calc R U . . .
C15 C 0.3464(3) 0.4578(3) 0.7077(3) 0.0327(10) Uani 1 1 d . . . . .
H15A H 0.354877 0.415542 0.671275 0.049 Uiso 1 1 calc R U . . .
H15B H 0.401441 0.507065 0.679627 0.049 Uiso 1 1 calc R U . . .
H15C H 0.260381 0.487082 0.716335 0.049 Uiso 1 1 calc R U . . .
C33 C 0.2345(4) 0.8876(3) 0.4971(2) 0.0354(11) Uani 1 1 d . . . . .
H33A H 0.321309 0.874242 0.471280 0.053 Uiso 1 1 calc R U . . .
H33B H 0.219486 0.952180 0.502439 0.053 Uiso 1 1 calc R U . . .
H33C H 0.180390 0.881039 0.460268 0.053 Uiso 1 1 calc R U . . .
C4 C 0.9877(3) 0.4895(3) 0.6401(3) 0.0304(10) Uani 1 1 d . . . . .
H4 H 1.068862 0.491480 0.606911 0.036 Uiso 1 1 calc R U . . .
C12 C 0.9118(3) 0.2872(3) 0.8903(3) 0.0342(11) Uani 1 1 d . . . . .
H12A H 0.885731 0.251539 0.857677 0.051 Uiso 1 1 calc R U . . .
H12B H 0.893645 0.254874 0.952034 0.051 Uiso 1 1 calc R U . . .
H12C H 1.000997 0.291441 0.872600 0.051 Uiso 1 1 calc R U . . .
C24 C -0.1619(3) 0.8810(3) 0.7176(3) 0.0289(10) Uani 1 1 d . . . . .
H24 H -0.244450 0.891861 0.746520 0.035 Uiso 1 1 calc R U . . .
C18 C 0.5497(4) 0.1649(3) 0.8966(3) 0.0355(10) Uani 1 1 d . . . . .
H18A H 0.573354 0.118650 0.948522 0.053 Uiso 1 1 calc R U . . .
H18B H 0.593100 0.144834 0.845682 0.053 Uiso 1 1 calc R U . . .
H18C H 0.459971 0.169502 0.899577 0.053 Uiso 1 1 calc R U . . .
C32 C 0.2197(4) 0.7172(3) 0.5797(3) 0.0358(11) Uani 1 1 d . . . . .
H32A H 0.158322 0.712323 0.547403 0.054 Uiso 1 1 calc R U . . .
H32B H 0.205987 0.673470 0.637683 0.054 Uiso 1 1 calc R U . . .
H32C H 0.303247 0.701128 0.549846 0.054 Uiso 1 1 calc R U . . .
C34 C 0.1052(4) 1.0712(3) 0.7173(3) 0.0401(11) Uani 1 1 d . . . . .
H34 H 0.029709 1.051704 0.760598 0.048 Uiso 1 1 calc R U . . .
C21 C 0.7568(3) 0.2732(3) 0.6861(3) 0.0392(12) Uani 1 1 d . . . . .
H21A H 0.762267 0.215698 0.734019 0.059 Uiso 1 1 calc R U . . .
H21B H 0.809060 0.317553 0.689958 0.059 Uiso 1 1 calc R U . . .
H21C H 0.785176 0.257191 0.631375 0.059 Uiso 1 1 calc R U . . .
C20 C 0.5425(4) 0.2530(3) 0.6730(3) 0.0384(11) Uani 1 1 d . . . . .
H20A H 0.574737 0.244263 0.615580 0.058 Uiso 1 1 calc R U . . .
H20B H 0.456055 0.281615 0.675865 0.058 Uiso 1 1 calc R U . . .
H20C H 0.547207 0.191587 0.716428 0.058 Uiso 1 1 calc R U . . .
C37 C 0.3606(4) 0.9831(3) 0.6400(3) 0.0428(12) Uani 1 1 d . . . . .
H37 H 0.328339 0.970273 0.593288 0.051 Uiso 1 1 calc R U . . .
C35 C 0.0655(4) 1.0974(3) 0.6305(3) 0.0473(12) Uani 1 1 d . . . . .
H35A H -0.004845 1.147180 0.628406 0.071 Uiso 1 1 calc R U . . .
H35B H 0.040971 1.041758 0.621831 0.071 Uiso 1 1 calc R U . . .
H35C H 0.134725 1.120402 0.585000 0.071 Uiso 1 1 calc R U . . .
C14 C 0.2936(3) 0.3251(3) 0.8398(3) 0.0425(12) Uani 1 1 d . . . . .
H14A H 0.207609 0.354719 0.841624 0.064 Uiso 1 1 calc R U . . .
H14B H 0.308709 0.294269 0.898657 0.064 Uiso 1 1 calc R U . . .
H14C H 0.308332 0.278032 0.807581 0.064 Uiso 1 1 calc R U . . .
C9 C 0.6611(4) 0.5605(3) 0.5167(2) 0.0415(12) Uani 1 1 d . . . . .
H9A H 0.730020 0.587521 0.473284 0.062 Uiso 1 1 calc R U . . .
H9B H 0.582624 0.588121 0.496607 0.062 Uiso 1 1 calc R U . . .
H9C H 0.670877 0.491934 0.526222 0.062 Uiso 1 1 calc R U . . .
C41 C 0.1882(5) 0.9483(3) 0.9210(3) 0.0604(15) Uani 1 1 d . . . . .
H41A H 0.226770 0.936288 0.971724 0.091 Uiso 1 1 calc R U . . .
H41B H 0.137493 0.897781 0.929443 0.091 Uiso 1 1 calc R U . . .
H41C H 0.135761 1.009057 0.912734 0.091 Uiso 1 1 calc R U . . .
C30 C -0.1356(4) 0.8004(3) 0.9172(3) 0.0467(12) Uani 1 1 d . . . . .
H30A H -0.213777 0.786918 0.907952 0.070 Uiso 1 1 calc R U . . .
H30B H -0.147087 0.809453 0.974716 0.070 Uiso 1 1 calc R U . . .
H30C H -0.071538 0.747267 0.912715 0.070 Uiso 1 1 calc R U . . .
C38 C 0.3997(4) 1.0838(3) 0.6022(3) 0.0546(13) Uani 1 1 d . . . . .
H38A H 0.439753 1.098241 0.643220 0.082 Uiso 1 1 calc R U . . .
H38B H 0.326305 1.129552 0.591664 0.082 Uiso 1 1 calc R U . . .
H38C H 0.458002 1.087523 0.547922 0.082 Uiso 1 1 calc R U . . .
C40 C 0.2933(5) 0.9510(3) 0.8382(3) 0.0513(13) Uani 1 1 d . . . . .
H40 H 0.341238 0.886669 0.849593 0.062 Uiso 1 1 calc R U . . .
C36 C 0.1344(5) 1.1618(3) 0.7342(3) 0.0580(14) Uani 1 1 d . . . . .
H36A H 0.207490 1.185221 0.693090 0.087 Uiso 1 1 calc R U . . .
H36B H 0.150717 1.146373 0.793038 0.087 Uiso 1 1 calc R U . . .
H36C H 0.063254 1.210676 0.727039 0.087 Uiso 1 1 calc R U . . .
C39 C 0.4727(4) 0.9127(3) 0.6546(3) 0.0630(16) Uani 1 1 d . . . . .
H39A H 0.536797 0.925181 0.602900 0.095 Uiso 1 1 calc R U . . .
H39B H 0.450268 0.848823 0.667114 0.095 Uiso 1 1 calc R U . . .
H39C H 0.504404 0.918071 0.703527 0.095 Uiso 1 1 calc R U . . .
C29 C -0.1960(4) 0.9740(3) 0.8564(3) 0.0589(15) Uani 1 1 d . . . . .
H29A H -0.175797 1.029329 0.808002 0.088 Uiso 1 1 calc R U . . .
H29B H -0.199286 0.988518 0.910707 0.088 Uiso 1 1 calc R U . . .
H29C H -0.276772 0.957340 0.855075 0.088 Uiso 1 1 calc R U . . .
C42 C 0.3878(5) 1.0205(4) 0.8308(3) 0.0816(19) Uani 1 1 d . . . . .
H42A H 0.345886 1.085253 0.819906 0.122 Uiso 1 1 calc R U . . .
H42B H 0.456393 1.016295 0.783151 0.122 Uiso 1 1 calc R U . . .
H42C H 0.420147 1.003506 0.884689 0.122 Uiso 1 1 calc R U . . .

loop_
_atom_site_aniso_label
_atom_site_aniso_U_11
_atom_site_aniso_U_22
_atom_site_aniso_U_33
_atom_site_aniso_U_23
_atom_site_aniso_U_13
_atom_site_aniso_U_12
Sn2 0.02529(15) 0.02088(17) 0.02001(17) -0.00346(13) -0.00747(12) -0.00246(12)
Sn1 0.02107(14) 0.02288(17) 0.02237(17) -0.01083(14) -0.00047(12) -0.00165(12)
K1 0.0340(5) 0.0311(5) 0.0394(6) -0.0056(5) -0.0067(4) -0.0098(4)
Cl3 0.0297(5) 0.0342(6) 0.0358(7) -0.0067(5) -0.0042(5) 0.0097(5)
Si1 0.0174(5) 0.0217(6) 0.0195(6) -0.0090(5) -0.0036(4) -0.0022(4)
Cl2 0.0433(6) 0.0316(6) 0.0385(7) -0.0035(5) -0.0112(5) -0.0171(5)
Cl1 0.0387(6) 0.0441(7) 0.0539(8) -0.0287(6) 0.0063(5) -0.0188(5)
Si2 0.0328(6) 0.0198(6) 0.0293(7) -0.0038(5) -0.0145(5) -0.0062(5)
N1 0.0175(15) 0.0170(17) 0.0178(17) -0.0079(14) -0.0030(13) -0.0014(12)
N2 0.0183(15) 0.0169(17) 0.0199(18) -0.0040(14) -0.0042(13) -0.0012(13)
C7 0.025(2) 0.030(2) 0.016(2) -0.0015(19) -0.0037(17) -0.0012(17)
C22 0.0235(19) 0.0089(19) 0.023(2) -0.0029(17) -0.0077(17) -0.0015(15)
C6 0.0177(18) 0.022(2) 0.023(2) -0.0070(18) -0.0011(16) -0.0062(16)
C1 0.0196(19) 0.019(2) 0.020(2) -0.0115(18) -0.0026(16) 0.0002(16)
C27 0.0251(19) 0.012(2) 0.017(2) 0.0002(16) -0.0090(16) -0.0031(15)
C16 0.0232(19) 0.020(2) 0.025(2) -0.0061(18) -0.0083(17) -0.0011(16)
C10 0.0185(19) 0.027(2) 0.023(2) -0.0052(19) -0.0030(17) -0.0065(17)
C5 0.0182(19) 0.031(2) 0.030(3) -0.012(2) -0.0066(17) 0.0003(17)
C31 0.025(2) 0.026(2) 0.020(2) -0.0051(19) -0.0054(17) -0.0036(17)
C2 0.0231(19) 0.021(2) 0.017(2) -0.0093(18) -0.0019(16) -0.0024(16)
C19 0.036(2) 0.023(2) 0.023(2) -0.0091(19) -0.0025(18) -0.0023(18)
C17 0.037(2) 0.032(3) 0.027(3) -0.004(2) -0.006(2) -0.0087(19)
C23 0.0220(19) 0.017(2) 0.025(2) -0.0064(18) -0.0035(17) -0.0011(16)
C25 0.024(2) 0.027(2) 0.036(3) -0.002(2) -0.0154(19) -0.0045(17)
C26 0.038(2) 0.024(2) 0.018(2) -0.0018(18) -0.0088(18) -0.0090(18)
C13 0.0194(19) 0.034(2) 0.028(2) -0.012(2) -0.0065(17) -0.0021(17)
C8 0.036(2) 0.035(3) 0.030(3) 0.004(2) -0.001(2) -0.004(2)
C3 0.029(2) 0.033(3) 0.020(2) -0.007(2) -0.0006(18) -0.0040(18)
C11 0.048(3) 0.047(3) 0.022(2) -0.002(2) -0.008(2) -0.021(2)
C28 0.028(2) 0.038(3) 0.037(3) -0.020(2) -0.006(2) 0.001(2)
C15 0.024(2) 0.036(3) 0.042(3) -0.012(2) -0.0131(19) -0.0011(18)
C33 0.038(2) 0.038(3) 0.027(3) -0.008(2) 0.001(2) -0.006(2)
C4 0.022(2) 0.040(3) 0.028(3) -0.013(2) 0.0037(18) -0.0046(18)
C12 0.025(2) 0.037(3) 0.036(3) -0.003(2) -0.0049(19) -0.0031(19)
C24 0.022(2) 0.024(2) 0.036(3) -0.004(2) -0.0028(19) -0.0024(17)
C18 0.043(2) 0.023(2) 0.039(3) -0.005(2) -0.010(2) -0.0046(19)
C32 0.043(2) 0.034(3) 0.031(3) -0.014(2) -0.005(2) 0.002(2)
C34 0.052(3) 0.026(3) 0.046(3) -0.011(2) -0.015(2) -0.003(2)
C21 0.040(2) 0.039(3) 0.043(3) -0.028(2) 0.006(2) -0.004(2)
C20 0.050(3) 0.038(3) 0.036(3) -0.023(2) -0.008(2) -0.004(2)
C37 0.036(2) 0.030(3) 0.060(3) -0.005(2) -0.006(2) -0.012(2)
C35 0.053(3) 0.035(3) 0.057(3) -0.006(3) -0.028(3) -0.002(2)
C14 0.027(2) 0.049(3) 0.050(3) -0.006(2) -0.008(2) -0.012(2)
C9 0.039(2) 0.059(3) 0.024(3) -0.006(2) -0.011(2) -0.002(2)
C41 0.110(4) 0.051(3) 0.036(3) -0.016(3) -0.035(3) -0.017(3)
C30 0.051(3) 0.062(3) 0.025(3) -0.011(3) 0.002(2) -0.010(2)
C38 0.055(3) 0.042(3) 0.061(4) 0.000(3) -0.006(3) -0.021(2)
C40 0.075(3) 0.034(3) 0.053(3) 0.001(2) -0.038(3) -0.019(2)
C36 0.077(4) 0.030(3) 0.069(4) -0.019(3) -0.014(3) 0.001(3)
C39 0.037(3) 0.052(3) 0.092(5) -0.017(3) 0.003(3) -0.007(2)
C29 0.052(3) 0.063(4) 0.062(4) -0.038(3) 0.004(3) 0.014(3)
C42 0.128(5) 0.066(4) 0.069(4) 0.009(3) -0.063(4) -0.053(4)

loop_
_atom_type_symbol
_atom_type_description
_atom_type_scat_dispersion_real
_atom_type_scat_dispersion_imag
_atom_type_scat_source
C C 0.0033 0.0016 'International Tables Vol C Tables 4.2.6.8 and 6.1.1.4'
H H 0.0000 0.0000 'International Tables Vol C Tables 4.2.6.8 and 6.1.1.4'
N N 0.0061 0.0033 'International Tables Vol C Tables 4.2.6.8 and 6.1.1.4'
Si Si 0.0817 0.0704 'International Tables Vol C Tables 4.2.6.8 and 6.1.1.4'
P P 0.1023 0.0942 'International Tables Vol C Tables 4.2.6.8 and 6.1.1.4'
Cl Cl 0.1484 0.1585 'International Tables Vol C Tables 4.2.6.8 and 6.1.1.4'
K K 0.2009 0.2494 'International Tables Vol C Tables 4.2.6.8 and 6.1.1.4'
Sn Sn -0.6537 1.4246 'International Tables Vol C Tables 4.2.6.8 and 6.1.1.4'

loop_
_geom_angle_atom_site_label_1
_geom_angle_atom_site_label_2
_geom_angle_atom_site_label_3
_geom_angle
_geom_angle_site_symmetry_1
_geom_angle_site_symmetry_3
_geom_angle_publ_flag
N2 Sn2 Cl2 98.65(8) . . ?
N2 Sn2 Cl3 98.91(8) . . ?
Cl2 Sn2 Cl3 85.23(4) . . ?
N1 Sn1 Cl1 98.74(8) . . ?
N1 Sn1 Cl3 96.22(8) . . ?
Cl1 Sn1 Cl3 87.25(5) . . ?
Cl1 K1 Cl2 107.80(5) . 1_655 ?
Cl1 K1 C25 88.39(8) . 1_655 ?
Cl2 K1 C25 110.25(8) 1_655 1_655 ?
Cl1 K1 C26 114.49(8) . 1_655 ?
Cl2 K1 C26 98.86(8) 1_655 1_655 ?
C25 K1 C26 26.17(9) 1_655 1_655 ?
Cl1 K1 C4 115.52(8) . . ?
Cl2 K1 C4 102.27(8) 1_655 . ?
C25 K1 C4 131.05(11) 1_655 . ?
C26 K1 C4 115.25(11) 1_655 . ?
Cl1 K1 C5 101.01(8) . . ?
Cl2 K1 C5 87.72(8) 1_655 . ?
C25 K1 C5 156.30(11) 1_655 . ?
C26 K1 C5 139.46(10) 1_655 . ?
C4 K1 C5 25.73(9) . . ?
Cl1 K1 C3 102.29(8) . . ?
Cl2 K1 C3 127.52(8) 1_655 . ?
C25 K1 C3 112.61(11) 1_655 . ?
C26 K1 C3 106.42(11) 1_655 . ?
C4 K1 C3 25.25(9) . . ?
C5 K1 C3 44.32(10) . . ?
Cl1 K1 C24 75.28(8) . 1_655 ?
Cl2 K1 C24 93.71(8) 1_655 1_655 ?
C25 K1 C24 25.02(9) 1_655 1_655 ?
C26 K1 C24 43.68(10) 1_655 1_655 ?
C4 K1 C24 156.07(11) . 1_655 ?
C5 K1 C24 176.27(10) . 1_655 ?
C3 K1 C24 135.64(11) . 1_655 ?
Cl1 K1 C6 76.21(7) . . ?
Cl2 K1 C6 96.55(8) 1_655 . ?
C25 K1 C6 152.22(10) 1_655 . ?
C26 K1 C6 157.12(10) 1_655 . ?
C4 K1 C6 44.34(10) . . ?
C5 K1 C6 24.84(8) . . ?
C3 K1 C6 50.71(10) . . ?
C24 K1 C6 151.43(9) 1_655 . ?
Cl1 K1 C27 124.22(7) . 1_655 ?
Cl2 K1 C27 74.71(7) 1_655 1_655 ?
C25 K1 C27 44.15(9) 1_655 1_655 ?
C26 K1 C27 24.25(9) 1_655 1_655 ?
C4 K1 C27 118.14(10) . 1_655 ?
C5 K1 C27 134.46(9) . 1_655 ?
C3 K1 C27 120.10(10) . 1_655 ?
C24 K1 C27 49.27(9) 1_655 1_655 ?
C6 K1 C27 159.23(8) . 1_655 ?
Cl1 K1 C2 77.88(7) . . ?
Cl2 K1 C2 137.73(7) 1_655 . ?
C25 K1 C2 111.77(10) 1_655 . ?
C26 K1 C2 117.17(10) 1_655 . ?
C4 K1 C2 43.76(9) . . ?
C5 K1 C2 50.67(9) . . ?
C3 K1 C2 24.41(8) . . ?
C24 K1 C2 127.34(9) 1_655 . ?
C6 K1 C2 42.85(9) . . ?
C27 K1 C2 137.62(9) 1_655 . ?
Cl1 K1 C1 65.23(6) . . ?
Cl2 K1 C1 119.78(7) 1_655 . ?
C25 K1 C1 128.21(10) 1_655 . ?
C26 K1 C1 140.05(10) 1_655 . ?
C4 K1 C1 50.32(9) . . ?
C5 K1 C1 42.81(8) . . ?
C3 K1 C1 42.44(9) . . ?
C24 K1 C1 133.87(9) 1_655 . ?
C6 K1 C1 24.01(8) . . ?
C27 K1 C1 161.34(9) 1_655 . ?
C2 K1 C1 23.79(8) . . ?
Sn2 Cl3 Sn1 95.81(4) . . ?
N1 Si1 C19 109.14(16) . . ?
N1 Si1 C16 110.99(15) . . ?
C19 Si1 C16 109.94(16) . . ?
N1 Si1 C13 105.11(15) . . ?
C19 Si1 C13 110.73(17) . . ?
C16 Si1 C13 110.83(17) . . ?
Sn2 Cl2 K1 129.85(5) . 1_455 ?
Sn1 Cl1 K1 125.45(5) . . ?
N2 Si2 C34 109.83(17) . . ?
N2 Si2 C40 105.66(18) . . ?
C34 Si2 C40 113.3(2) . . ?
N2 Si2 C37 111.14(16) . . ?
C34 Si2 C37 108.5(2) . . ?
C40 Si2 C37 108.4(2) . . ?
C1 N1 Si1 121.0(2) . . ?
C1 N1 Sn1 122.9(2) . . ?
Si1 N1 Sn1 115.48(14) . . ?
C22 N2 Si2 121.4(2) . . ?
C22 N2 Sn2 120.5(2) . . ?
Si2 N2 Sn2 117.89(15) . . ?
C2 C7 C8 110.9(3) . . ?
C2 C7 C9 114.1(3) . . ?
C8 C7 C9 109.2(3) . . ?
C2 C7 H7 107.5 . . ?
C8 C7 H7 107.5 . . ?
C9 C7 H7 107.5 . . ?
C27 C22 N2 121.9(3) . . ?
C27 C22 C23 117.7(3) . . ?
N2 C22 C23 120.4(3) . . ?
C5 C6 C1 119.2(3) . . ?
C5 C6 C10 117.5(3) . . ?
C1 C6 C10 123.3(3) . . ?
C5 C6 K1 69.7(2) . . ?
C1 C6 K1 84.5(2) . . ?
C10 C6 K1 114.7(2) . . ?
C2 C1 C6 118.7(3) . . ?
C2 C1 N1 120.4(3) . . ?
C6 C1 N1 120.9(3) . . ?
C2 C1 K1 73.6(2) . . ?
C6 C1 K1 71.5(2) . . ?
N1 C1 K1 127.48(19) . . ?
C26 C27 C22 120.0(3) . . ?
C26 C27 C31 117.7(3) . . ?
C22 C27 C31 122.3(3) . . ?
C26 C27 K1 66.2(2) . 1_455 ?
C22 C27 K1 90.6(2) . 1_455 ?
C31 C27 K1 112.1(2) . 1_455 ?
C18 C16 C17 109.5(3) . . ?
C18 C16 Si1 116.1(3) . . ?
C17 C16 Si1 114.0(2) . . ?
C18 C16 H16 105.4 . . ?
C17 C16 H16 105.4 . . ?
Si1 C16 H16 105.4 . . ?
C6 C10 C11 111.4(3) . . ?
C6 C10 C12 112.2(3) . . ?
C11 C10 C12 109.5(3) . . ?
C6 C10 H10 107.9 . . ?
C11 C10 H10 107.9 . . ?
C12 C10 H10 107.9 . . ?
C4 C5 C6 121.5(4) . . ?
C4 C5 K1 75.9(2) . . ?
C6 C5 K1 85.4(2) . . ?
C4 C5 H5 119.2 . . ?
C6 C5 H5 119.2 . . ?
K1 C5 H5 109.4 . . ?
C32 C31 C27 110.7(3) . . ?
C32 C31 C33 110.9(3) . . ?
C27 C31 C33 111.4(3) . . ?
C32 C31 H31 107.9 . . ?
C27 C31 H31 107.9 . . ?
C33 C31 H31 107.9 . . ?
C3 C2 C1 119.3(3) . . ?
C3 C2 C7 117.6(3) . . ?
C1 C2 C7 123.0(3) . . ?
C3 C2 K1 70.1(2) . . ?
C1 C2 K1 82.6(2) . . ?
C7 C2 K1 114.5(2) . . ?
C21 C19 C20 108.8(3) . . ?
C21 C19 Si1 114.9(3) . . ?
C20 C19 Si1 114.6(3) . . ?
C21 C19 H19 105.9 . . ?
C20 C19 H19 105.9 . . ?
Si1 C19 H19 105.9 . . ?
C16 C17 H17A 109.5 . . ?
C16 C17 H17B 109.5 . . ?
H17A C17 H17B 109.5 . . ?
C16 C17 H17C 109.5 . . ?
H17A C17 H17C 109.5 . . ?
H17B C17 H17C 109.5 . . ?
C24 C23 C22 119.2(3) . . ?
C24 C23 C28 118.9(3) . . ?
C22 C23 C28 121.9(3) . . ?
C26 C25 C24 117.3(3) . . ?
C26 C25 K1 77.7(2) . 1_455 ?
C24 C25 K1 86.6(2) . 1_455 ?
C26 C25 H25 121.4 . . ?
C24 C25 H25 121.4 . . ?
K1 C25 H25 105.2 1_455 . ?
C27 C26 C25 122.5(3) . . ?
C27 C26 K1 89.5(2) . 1_455 ?
C25 C26 K1 76.2(2) . 1_455 ?
C27 C26 H26 118.7 . . ?
C25 C26 H26 118.7 . . ?
K1 C26 H26 104.9 1_455 . ?
C14 C13 C15 109.3(3) . . ?
C14 C13 Si1 116.8(3) . . ?
C15 C13 Si1 113.6(3) . . ?
C14 C13 H13 105.4 . . ?
C15 C13 H13 105.4 . . ?
Si1 C13 H13 105.4 . . ?
C7 C8 H8A 109.5 . . ?
C7 C8 H8B 109.5 . . ?
H8A C8 H8B 109.5 . . ?
C7 C8 H8C 109.5 . . ?
H8A C8 H8C 109.5 . . ?
H8B C8 H8C 109.5 . . ?
C4 C3 C2 122.0(4) . . ?
C4 C3 K1 73.8(2) . . ?
C2 C3 K1 85.5(2) . . ?
C4 C3 H3 119.0 . . ?
C2 C3 H3 119.0 . . ?
K1 C3 H3 111.6 . . ?
C10 C11 H11A 109.5 . . ?
C10 C11 H11B 109.5 . . ?
H11A C11 H11B 109.5 . . ?
C10 C11 H11C 109.5 . . ?
H11A C11 H11C 109.5 . . ?
H11B C11 H11C 109.5 . . ?
C23 C28 C30 111.7(3) . . ?
C23 C28 C29 112.3(4) . . ?
C30 C28 C29 109.6(3) . . ?
C23 C28 H28 107.7 . . ?
C30 C28 H28 107.7 . . ?
C29 C28 H28 107.7 . . ?
C13 C15 H15A 109.5 . . ?
C13 C15 H15B 109.5 . . ?
H15A C15 H15B 109.5 . . ?
C13 C15 H15C 109.5 . . ?
H15A C15 H15C 109.5 . . ?
H15B C15 H15C 109.5 . . ?
C31 C33 H33A 109.5 . . ?
C31 C33 H33B 109.5 . . ?
H33A C33 H33B 109.5 . . ?
C31 C33 H33C 109.5 . . ?
H33A C33 H33C 109.5 . . ?
H33B C33 H33C 109.5 . . ?
C3 C4 C5 119.2(3) . . ?
C3 C4 K1 80.9(2) . . ?
C5 C4 K1 78.4(2) . . ?
C3 C4 H4 120.4 . . ?
C5 C4 H4 120.4 . . ?
K1 C4 H4 110.8 . . ?
C10 C12 H12A 109.5 . . ?
C10 C12 H12B 109.5 . . ?
H12A C12 H12B 109.5 . . ?
C10 C12 H12C 109.5 . . ?
H12A C12 H12C 109.5 . . ?
H12B C12 H12C 109.5 . . ?
C23 C24 C25 123.0(3) . . ?
C23 C24 K1 90.9(2) . 1_455 ?
C25 C24 K1 68.4(2) . 1_455 ?
C23 C24 H24 118.5 . . ?
C25 C24 H24 118.5 . . ?
K1 C24 H24 111.6 1_455 . ?
C16 C18 H18A 109.5 . . ?
C16 C18 H18B 109.5 . . ?
H18A C18 H18B 109.5 . . ?
C16 C18 H18C 109.5 . . ?
H18A C18 H18C 109.5 . . ?
H18B C18 H18C 109.5 . . ?
C31 C32 H32A 109.5 . . ?
C31 C32 H32B 109.5 . . ?
H32A C32 H32B 109.5 . . ?
C31 C32 H32C 109.5 . . ?
H32A C32 H32C 109.5 . . ?
H32B C32 H32C 109.5 . . ?
C35 C34 C36 109.4(4) . . ?
C35 C34 Si2 115.4(3) . . ?
C36 C34 Si2 114.9(3) . . ?
C35 C34 H34 105.3 . . ?
C36 C34 H34 105.3 . . ?
Si2 C34 H34 105.3 . . ?
C19 C21 H21A 109.5 . . ?
C19 C21 H21B 109.5 . . ?
H21A C21 H21B 109.5 . . ?
C19 C21 H21C 109.5 . . ?
H21A C21 H21C 109.5 . . ?
H21B C21 H21C 109.5 . . ?
C19 C20 H20A 109.5 . . ?
C19 C20 H20B 109.5 . . ?
H20A C20 H20B 109.5 . . ?
C19 C20 H20C 109.5 . . ?
H20A C20 H20C 109.5 . . ?
H20B C20 H20C 109.5 . . ?
C39 C37 C38 109.7(4) . . ?
C39 C37 Si2 113.6(3) . . ?
C38 C37 Si2 115.7(3) . . ?
C39 C37 H37 105.6 . . ?
C38 C37 H37 105.6 . . ?
Si2 C37 H37 105.6 . . ?
C34 C35 H35A 109.5 . . ?
C34 C35 H35B 109.5 . . ?
H35A C35 H35B 109.5 . . ?
C34 C35 H35C 109.5 . . ?
H35A C35 H35C 109.5 . . ?
H35B C35 H35C 109.5 . . ?
C13 C14 H14A 109.5 . . ?
C13 C14 H14B 109.5 . . ?
H14A C14 H14B 109.5 . . ?
C13 C14 H14C 109.5 . . ?
H14A C14 H14C 109.5 . . ?
H14B C14 H14C 109.5 . . ?
C7 C9 H9A 109.5 . . ?
C7 C9 H9B 109.5 . . ?
H9A C9 H9B 109.5 . . ?
C7 C9 H9C 109.5 . . ?
H9A C9 H9C 109.5 . . ?
H9B C9 H9C 109.5 . . ?
C40 C41 H41A 109.5 . . ?
C40 C41 H41B 109.5 . . ?
H41A C41 H41B 109.5 . . ?
C40 C41 H41C 109.5 . . ?
H41A C41 H41C 109.5 . . ?
H41B C41 H41C 109.5 . . ?
C28 C30 H30A 109.5 . . ?
C28 C30 H30B 109.5 . . ?
H30A C30 H30B 109.5 . . ?
C28 C30 H30C 109.5 . . ?
H30A C30 H30C 109.5 . . ?
H30B C30 H30C 109.5 . . ?
C37 C38 H38A 109.5 . . ?
C37 C38 H38B 109.5 . . ?
H38A C38 H38B 109.5 . . ?
C37 C38 H38C 109.5 . . ?
H38A C38 H38C 109.5 . . ?
H38B C38 H38C 109.5 . . ?
C42 C40 C41 110.6(4) . . ?
C42 C40 Si2 116.4(3) . . ?
C41 C40 Si2 112.2(3) . . ?
C42 C40 H40 105.6 . . ?
C41 C40 H40 105.6 . . ?
Si2 C40 H40 105.6 . . ?
C34 C36 H36A 109.5 . . ?
C34 C36 H36B 109.5 . . ?
H36A C36 H36B 109.5 . . ?
C34 C36 H36C 109.5 . . ?
H36A C36 H36C 109.5 . . ?
H36B C36 H36C 109.5 . . ?
C37 C39 H39A 109.5 . . ?
C37 C39 H39B 109.5 . . ?
H39A C39 H39B 109.5 . . ?
C37 C39 H39C 109.5 . . ?
H39A C39 H39C 109.5 . . ?
H39B C39 H39C 109.5 . . ?
C28 C29 H29A 109.5 . . ?
C28 C29 H29B 109.5 . . ?
H29A C29 H29B 109.5 . . ?
C28 C29 H29C 109.5 . . ?
H29A C29 H29C 109.5 . . ?
H29B C29 H29C 109.5 . . ?
C40 C42 H42A 109.5 . . ?
C40 C42 H42B 109.5 . . ?
H42A C42 H42B 109.5 . . ?
C40 C42 H42C 109.5 . . ?
H42A C42 H42C 109.5 . . ?
H42B C42 H42C 109.5 . . ?

loop_
_geom_bond_atom_site_label_1
_geom_bond_atom_site_label_2
_geom_bond_distance
_geom_bond_site_symmetry_2
_geom_bond_publ_flag
Sn2 N2 2.124(3) . ?
Sn2 Cl2 2.4747(12) . ?
Sn2 Cl3 2.6309(13) . ?
Sn1 N1 2.116(3) . ?
Sn1 Cl1 2.4703(13) . ?
Sn1 Cl3 2.6645(15) . ?
K1 Cl1 2.9480(16) . ?
K1 Cl2 2.9534(16) 1_655 ?
K1 C25 3.061(4) 1_655 ?
K1 C26 3.080(4) 1_655 ?
K1 C4 3.099(4) . ?
K1 C5 3.130(4) . ?
K1 C3 3.186(4) . ?
K1 C24 3.286(4) 1_655 ?
K1 C6 3.327(4) . ?
K1 C27 3.365(4) 1_655 ?
K1 C2 3.378(4) . ?
K1 C1 3.491(4) . ?
Si1 N1 1.764(3) . ?
Si1 C19 1.888(3) . ?
Si1 C16 1.898(4) . ?
Si1 C13 1.910(3) . ?
Si2 N2 1.761(3) . ?
Si2 C34 1.879(4) . ?
Si2 C40 1.894(4) . ?
Si2 C37 1.936(4) . ?
N1 C1 1.439(4) . ?
N2 C22 1.427(4) . ?
C7 C2 1.513(5) . ?
C7 C8 1.528(5) . ?
C7 C9 1.536(5) . ?
C7 H7 1.0000 . ?
C22 C27 1.417(5) . ?
C22 C23 1.440(4) . ?
C6 C5 1.402(5) . ?
C6 C1 1.427(5) . ?
C6 C10 1.515(5) . ?
C1 C2 1.420(5) . ?
C27 C26 1.382(5) . ?
C27 C31 1.528(4) . ?
C16 C18 1.534(5) . ?
C16 C17 1.540(5) . ?
C16 H16 1.0000 . ?
C10 C11 1.534(5) . ?
C10 C12 1.535(5) . ?
C10 H10 1.0000 . ?
C5 C4 1.388(5) . ?
C5 H5 0.9500 . ?
C31 C32 1.522(5) . ?
C31 C33 1.530(5) . ?
C31 H31 1.0000 . ?
C2 C3 1.400(5) . ?
C19 C21 1.536(5) . ?
C19 C20 1.561(5) . ?
C19 H19 1.0000 . ?
C17 H17A 0.9800 . ?
C17 H17B 0.9800 . ?
C17 H17C 0.9800 . ?
C23 C24 1.375(5) . ?
C23 C28 1.521(5) . ?
C25 C26 1.390(5) . ?
C25 C24 1.392(5) . ?
C25 H25 0.9500 . ?
C26 H26 0.9500 . ?
C13 C14 1.533(5) . ?
C13 C15 1.536(5) . ?
C13 H13 1.0000 . ?
C8 H8A 0.9800 . ?
C8 H8B 0.9800 . ?
C8 H8C 0.9800 . ?
C3 C4 1.376(5) . ?
C3 H3 0.9500 . ?
C11 H11A 0.9800 . ?
C11 H11B 0.9800 . ?
C11 H11C 0.9800 . ?
C28 C30 1.529(6) . ?
C28 C29 1.543(5) . ?
C28 H28 1.0000 . ?
C15 H15A 0.9800 . ?
C15 H15B 0.9800 . ?
C15 H15C 0.9800 . ?
C33 H33A 0.9800 . ?
C33 H33B 0.9800 . ?
C33 H33C 0.9800 . ?
C4 H4 0.9500 . ?
C12 H12A 0.9800 . ?
C12 H12B 0.9800 . ?
C12 H12C 0.9800 . ?
C24 H24 0.9500 . ?
C18 H18A 0.9800 . ?
C18 H18B 0.9800 . ?
C18 H18C 0.9800 . ?
C32 H32A 0.9800 . ?
C32 H32B 0.9800 . ?
C32 H32C 0.9800 . ?
C34 C35 1.513(6) . ?
C34 C36 1.565(5) . ?
C34 H34 1.0000 . ?
C21 H21A 0.9800 . ?
C21 H21B 0.9800 . ?
C21 H21C 0.9800 . ?
C20 H20A 0.9800 . ?
C20 H20B 0.9800 . ?
C20 H20C 0.9800 . ?
C37 C39 1.497(5) . ?
C37 C38 1.546(6) . ?
C37 H37 1.0000 . ?
C35 H35A 0.9800 . ?
C35 H35B 0.9800 . ?
C35 H35C 0.9800 . ?
C14 H14A 0.9800 . ?
C14 H14B 0.9800 . ?
C14 H14C 0.9800 . ?
C9 H9A 0.9800 . ?
C9 H9B 0.9800 . ?
C9 H9C 0.9800 . ?
C41 C40 1.591(6) . ?
C41 H41A 0.9800 . ?
C41 H41B 0.9800 . ?
C41 H41C 0.9800 . ?
C30 H30A 0.9800 . ?
C30 H30B 0.9800 . ?
C30 H30C 0.9800 . ?
C38 H38A 0.9800 . ?
C38 H38B 0.9800 . ?
C38 H38C 0.9800 . ?
C40 C42 1.566(6) . ?
C40 H40 1.0000 . ?
C36 H36A 0.9800 . ?
C36 H36B 0.9800 . ?
C36 H36C 0.9800 . ?
C39 H39A 0.9800 . ?
C39 H39B 0.9800 . ?
C39 H39C 0.9800 . ?
C29 H29A 0.9800 . ?
C29 H29B 0.9800 . ?
C29 H29C 0.9800 . ?
C42 H42A 0.9800 . ?
C42 H42B 0.9800 . ?
C42 H42C 0.9800 . ?
